data_7126071
loop_
_publ_author_name
'Chai, Xiaomin'
'Huang, Hai-Hua'
'Liu, Huiping'
'Ke, Zhuofeng'
'Yong, Wen-Wen'
'Zhang, Ming-Tian'
'Cheng, Yuan-Sheng'
'Wei, Xian-Wen'
'Zhang, Liyan'
'Yuan, Guozan'

_publ_section_title
;
 Highly efficient and selective photocatalytic CO<sub>2</sub> to CO
 conversion in aqueous solution.
;
_journal_issue 27
_journal_name_full 'Chemical communications (Cambridge, England)'
_journal_page_first 3851
_journal_page_last 3854
_journal_paper_doi 10.1039/d0cc00879f
_journal_volume 56
_journal_year 2020
_chemical_formula_sum 'C46 H40 Cl2 Fe2 N10 O12'
_chemical_formula_weight 1107.48
_space_group_crystal_system monoclinic
_space_group_IT_number 15
_space_group_name_Hall '-C 2yc'
_space_group_name_H-M_alt 'C 1 2/c 1'
_atom_sites_solution_hydrogens geom
_audit_creation_method SHELXL-2016/6
_audit_update_record
;
2019-09-21 deposited with the CCDC.	2020-02-25 downloaded from the CCDC.
;
_cell_angle_alpha 90
_cell_angle_beta 100.741(12)
_cell_angle_gamma 90
_cell_formula_units_Z 4
_cell_length_a 15.885(8)
_cell_length_b 13.472(6)
_cell_length_c 23.262(10)
_cell_measurement_reflns_used 168
_cell_measurement_temperature 296(2)
_cell_measurement_theta_max 17.21
_cell_measurement_theta_min 2.28
_cell_volume 4891(4)
_computing_cell_refinement 'Bruker SMART'
_computing_data_collection 'Bruker SMART'
_computing_data_reduction 'Bruker SAINT'
_computing_molecular_graphics 'Bruker SHELXTL'
_computing_publication_material 'Bruker SHELXTL'
_computing_structure_refinement 'Bruker SHELXTL'
_computing_structure_solution 'Bruker SHELXTL'
_diffrn_ambient_temperature 296(2)
_diffrn_measured_fraction_theta_full 0.997
_diffrn_measured_fraction_theta_max 0.997
_diffrn_measurement_device_type 'CCD area detector'
_diffrn_measurement_method 'phi and omega scans'
_diffrn_radiation_type MoK\a
_diffrn_radiation_wavelength 0.71073
_diffrn_reflns_av_R_equivalents 0.1310
_diffrn_reflns_av_unetI/netI 0.1643
_diffrn_reflns_Laue_measured_fraction_full 0.997
_diffrn_reflns_Laue_measured_fraction_max 0.997
_diffrn_reflns_limit_h_max 18
_diffrn_reflns_limit_h_min -8
_diffrn_reflns_limit_k_max 15
_diffrn_reflns_limit_k_min -16
_diffrn_reflns_limit_l_max 26
_diffrn_reflns_limit_l_min -27
_diffrn_reflns_number 12602
_diffrn_reflns_point_group_measured_fraction_full 0.997
_diffrn_reflns_point_group_measured_fraction_max 0.997
_diffrn_reflns_theta_full 24.999
_diffrn_reflns_theta_max 24.999
_diffrn_reflns_theta_min 2.284
_diffrn_source 'sealed tube'
_exptl_absorpt_coefficient_mu 0.775
_exptl_crystal_colour Atrovirens
_exptl_crystal_density_diffrn 1.504
_exptl_crystal_description Block
_exptl_crystal_F_000 2272
_exptl_crystal_size_max 0.210
_exptl_crystal_size_mid 0.200
_exptl_crystal_size_min 0.190
_refine_diff_density_max 0.801
_refine_diff_density_min -0.646
_refine_diff_density_rms 0.101
_refine_ls_extinction_method none
_refine_ls_goodness_of_fit_ref 1.000
_refine_ls_hydrogen_treatment constr
_refine_ls_matrix_type full
_refine_ls_number_parameters 323
_refine_ls_number_reflns 4302
_refine_ls_number_restraints 338
_refine_ls_restrained_S_all 0.971
_refine_ls_R_factor_all 0.2025
_refine_ls_R_factor_gt 0.0868
_refine_ls_shift/su_max 0.000
_refine_ls_shift/su_mean 0.000
_refine_ls_structure_factor_coef Fsqd
_refine_ls_weighting_details 'w=1/[\s^2^(Fo^2^)+(0.1400P)^2^] where P=(Fo^2^+2Fc^2^)/3'
_refine_ls_weighting_scheme calc
_refine_ls_wR_factor_gt 0.2210
_refine_ls_wR_factor_ref 0.2960
_reflns_Friedel_coverage 0.000
_reflns_number_gt 1739
_reflns_number_total 4302
_reflns_threshold_expression 'I > 2\s(I)'
_cod_data_source_file d0cc00879f2.cif
_cod_data_source_block 3
_cod_depositor_comments 'Adding full bibliography for 7126070--7126074.cif.'
_cod_original_sg_symbol_H-M 'C 2/c'
_cod_database_code 7126071
_shelx_shelxl_version_number 2016/6
_shelx_space_group_comment
;
The symmetry employed for this shelxl refinement is uniquely defined
by the following loop, which should always be used as a source of
symmetry information in preference to the above space-group names.
They are only intended as comments.
;
_shelx_estimated_absorpt_t_min 0.854
_shelx_estimated_absorpt_t_max 0.867

loop_
_space_group_symop_operation_xyz
'x, y, z'
'-x, y, -z+1/2'
'x+1/2, y+1/2, z'
'-x+1/2, y+1/2, -z+1/2'
'-x, -y, -z'
'x, -y, z-1/2'
'-x+1/2, -y+1/2, -z'
'x+1/2, -y+1/2, z-1/2'

loop_
_atom_site_label
_atom_site_type_symbol
_atom_site_fract_x
_atom_site_fract_y
_atom_site_fract_z
_atom_site_U_iso_or_equiv
_atom_site_adp_type
_atom_site_occupancy
_atom_site_site_symmetry_order
_atom_site_calc_flag
_atom_site_refinement_flags_posn
_atom_site_refinement_flags_adp
_atom_site_refinement_flags_occupancy
_atom_site_disorder_assembly
_atom_site_disorder_group
Fe1 Fe 0.39069(8) 0.30101(9) 0.26176(6) 0.0484(5) Uani 1 1 d . U . . .
O1 O 0.500000 0.3070(6) 0.250000 0.0500(19) Uani 1 2 d S TU P . .
N1 N 0.3969(5) 0.3963(5) 0.3335(3) 0.0557(18) Uani 1 1 d . U . . .
C1 C 0.4629(7) 0.4527(7) 0.3579(5) 0.072(3) Uani 1 1 d . U . . .
H1B H 0.511956 0.451357 0.341489 0.086 Uiso 1 1 calc R U . . .
Cl02 Cl 0.4286(2) 0.7881(2) 0.48973(14) 0.0932(11) Uani 1 1 d . U . . .
O2 O 0.1291(4) 0.2340(5) 0.2483(3) 0.080(2) Uani 1 1 d . U . . .
N2 N 0.2674(4) 0.2942(5) 0.2809(3) 0.0499(16) Uani 1 1 d . U . . .
C2 C 0.4631(8) 0.5148(8) 0.4074(5) 0.081(3) Uani 1 1 d . U . . .
H2A H 0.511327 0.552085 0.422806 0.098 Uiso 1 1 calc R U . . .
O3 O 0.3817(11) 0.7568(9) 0.4414(7) 0.277(9) Uani 1 1 d . U . . .
N3 N 0.3284(5) 0.2023(5) 0.1916(3) 0.0483(16) Uani 1 1 d . U . . .
C3 C 0.3928(8) 0.5187(8) 0.4316(5) 0.076(3) Uani 1 1 d . U . . .
H3A H 0.392191 0.558203 0.464290 0.091 Uiso 1 1 calc R U . . .
O4 O 0.3980(7) 0.8750(7) 0.5144(5) 0.159(4) Uani 1 1 d . U . . .
N4 N 0.4065(4) 0.1552(5) 0.3032(3) 0.0508(18) Uani 1 1 d . U . . .
C4 C 0.3195(7) 0.4623(7) 0.4071(4) 0.066(2) Uani 1 1 d . U . . .
O5 O 0.5050(11) 0.8259(15) 0.4746(9) 0.281(8) Uani 1 1 d . U . . .
N5 N 0.3421(4) 0.3985(5) 0.1904(3) 0.0500(17) Uani 1 1 d . U . . .
C5 C 0.3253(7) 0.4027(7) 0.3581(4) 0.057(2) Uani 1 1 d . U . . .
O6 O 0.4625(7) 0.7143(6) 0.5303(4) 0.137(4) Uani 1 1 d . U . . .
C6 C 0.2527(6) 0.3455(7) 0.3303(4) 0.055(2) Uani 1 1 d . U . . .
O7 O 0.000000 0.112(3) 0.250000 0.344(16) Uiso 1 2 d S . P . .
C7 C 0.1790(7) 0.3459(8) 0.3552(5) 0.070(3) Uani 1 1 d . U . . .
H7A H 0.131745 0.308066 0.338517 0.084 Uiso 1 1 calc R U . . .
C8 C 0.1761(8) 0.4029(8) 0.4052(5) 0.079(3) Uani 1 1 d . U . . .
H8A H 0.127331 0.400448 0.421940 0.094 Uiso 1 1 calc R U . . .
C9 C 0.2430(8) 0.4621(9) 0.4299(5) 0.083(3) Uani 1 1 d . U . . .
H9A H 0.238254 0.502187 0.461721 0.099 Uiso 1 1 calc R U . . .
C10 C 0.2057(6) 0.2430(6) 0.2455(4) 0.053(2) Uani 1 1 d . U . . .
C11 C 0.2367(6) 0.1917(7) 0.1941(4) 0.059(2) Uani 1 1 d . U . . .
H11A H 0.223802 0.121492 0.195554 0.071 Uiso 1 1 calc R U . . .
H11B H 0.203553 0.217671 0.157974 0.071 Uiso 1 1 calc R U . . .
C12 C 0.3728(6) 0.1054(6) 0.2010(4) 0.059(2) Uani 1 1 d . U . . .
H12A H 0.425515 0.108306 0.185756 0.070 Uiso 1 1 calc R U . . .
H12B H 0.336759 0.054333 0.179688 0.070 Uiso 1 1 calc R U . . .
C13 C 0.3931(5) 0.0783(6) 0.2652(4) 0.051(2) Uani 1 1 d . U . . .
C14 C 0.4024(6) -0.0179(7) 0.2855(5) 0.064(3) Uani 1 1 d . U . . .
H14A H 0.393257 -0.070324 0.259069 0.077 Uiso 1 1 calc R U . . .
C15 C 0.4250(7) -0.0373(8) 0.3444(5) 0.077(3) Uani 1 1 d . U . . .
H15A H 0.432635 -0.102286 0.357946 0.093 Uiso 1 1 calc R U . . .
C16 C 0.4363(7) 0.0416(8) 0.3832(5) 0.075(3) Uani 1 1 d . U . . .
H16A H 0.449823 0.030785 0.423306 0.090 Uiso 1 1 calc R U . . .
C17 C 0.4269(6) 0.1368(7) 0.3608(4) 0.063(3) Uani 1 1 d . U . . .
H17A H 0.434989 0.190090 0.386689 0.075 Uiso 1 1 calc R U . . .
C18 C 0.3393(6) 0.2479(7) 0.1353(4) 0.054(2) Uani 1 1 d . U . . .
H18A H 0.300793 0.216721 0.103028 0.065 Uiso 1 1 calc R U . . .
H18B H 0.397614 0.238520 0.129351 0.065 Uiso 1 1 calc R U . . .
C19 C 0.3196(6) 0.3561(7) 0.1375(4) 0.052(2) Uani 1 1 d . U . . .
C20 C 0.2874(7) 0.4109(7) 0.0878(4) 0.069(3) Uani 1 1 d . U . . .
H20A H 0.274158 0.379824 0.051533 0.082 Uiso 1 1 calc R U . . .
C21 C 0.2751(8) 0.5121(8) 0.0923(5) 0.083(3) Uani 1 1 d . U . . .
H21A H 0.251817 0.549476 0.059568 0.099 Uiso 1 1 calc R U . . .
C22 C 0.2979(7) 0.5562(7) 0.1464(5) 0.071(3) Uani 1 1 d . U . . .
H22A H 0.292438 0.624394 0.150691 0.086 Uiso 1 1 calc R U . . .
C23 C 0.3289(6) 0.4975(7) 0.1935(4) 0.060(2) Uani 1 1 d . U . . .
H23A H 0.341647 0.527507 0.230133 0.072 Uiso 1 1 calc R U . . .

loop_
_atom_site_aniso_label
_atom_site_aniso_U_11
_atom_site_aniso_U_22
_atom_site_aniso_U_33
_atom_site_aniso_U_23
_atom_site_aniso_U_13
_atom_site_aniso_U_12
Fe1 0.0550(9) 0.0431(7) 0.0467(9) -0.0050(6) 0.0084(6) -0.0019(6)
O1 0.049(4) 0.051(5) 0.050(5) 0.000 0.011(4) 0.000
N1 0.071(5) 0.047(4) 0.050(4) -0.003(3) 0.014(4) -0.001(4)
C1 0.075(6) 0.065(6) 0.074(7) -0.020(5) 0.011(5) -0.003(5)
Cl02 0.131(3) 0.078(2) 0.065(2) 0.0059(16) 0.0034(19) -0.0015(19)
O2 0.059(4) 0.088(5) 0.096(6) -0.006(4) 0.023(4) -0.006(4)
N2 0.054(4) 0.051(4) 0.046(4) -0.002(3) 0.012(3) -0.001(3)
C2 0.090(7) 0.065(6) 0.082(8) -0.028(6) -0.001(6) -0.006(6)
O3 0.410(17) 0.114(9) 0.208(13) -0.070(8) -0.199(13) 0.085(10)
N3 0.060(4) 0.041(3) 0.044(4) 0.003(3) 0.012(3) 0.000(3)
C3 0.105(7) 0.064(6) 0.057(7) -0.006(5) 0.011(5) 0.004(6)
O4 0.194(10) 0.098(7) 0.163(10) -0.042(6) -0.019(7) 0.024(6)
N4 0.055(4) 0.048(4) 0.049(4) 0.001(3) 0.008(4) -0.004(3)
C4 0.097(6) 0.063(6) 0.038(5) 0.003(4) 0.015(5) 0.006(5)
O5 0.210(12) 0.37(2) 0.300(18) 0.145(15) 0.145(11) 0.018(11)
N5 0.054(4) 0.043(3) 0.052(4) -0.002(3) 0.010(3) -0.003(3)
C5 0.077(5) 0.051(5) 0.046(5) 0.000(4) 0.014(4) 0.004(4)
O6 0.228(11) 0.081(6) 0.081(6) 0.007(4) -0.026(6) 0.011(6)
C6 0.068(5) 0.051(5) 0.050(6) 0.007(4) 0.019(4) 0.004(4)
C7 0.080(6) 0.075(7) 0.060(6) 0.006(5) 0.029(5) 0.005(5)
C8 0.105(7) 0.076(7) 0.063(7) 0.008(5) 0.039(6) 0.014(6)
C9 0.108(8) 0.084(8) 0.062(7) -0.005(6) 0.032(6) 0.011(6)
C10 0.056(5) 0.045(5) 0.057(6) 0.006(4) 0.011(4) 0.002(4)
C11 0.064(5) 0.058(6) 0.052(6) -0.010(4) 0.004(4) -0.012(4)
C12 0.076(6) 0.043(4) 0.057(5) -0.005(4) 0.010(5) -0.004(4)
C13 0.057(5) 0.040(4) 0.054(5) 0.005(4) 0.008(5) -0.003(4)
C14 0.080(7) 0.040(4) 0.071(6) 0.005(4) 0.007(6) -0.003(5)
C15 0.097(8) 0.053(5) 0.080(7) 0.025(5) 0.010(7) -0.009(6)
C16 0.085(7) 0.072(6) 0.065(6) 0.019(5) 0.011(6) -0.009(6)
C17 0.073(7) 0.060(5) 0.055(5) 0.001(4) 0.011(5) -0.008(5)
C18 0.074(6) 0.051(4) 0.038(5) -0.004(4) 0.010(4) 0.008(5)
C19 0.064(6) 0.046(4) 0.046(5) 0.003(4) 0.010(5) -0.003(4)
C20 0.096(8) 0.054(5) 0.053(5) 0.002(4) 0.005(5) -0.001(5)
C21 0.125(9) 0.055(5) 0.065(6) 0.005(5) 0.013(6) 0.011(6)
C22 0.102(8) 0.043(5) 0.070(6) 0.007(4) 0.017(6) 0.015(5)
C23 0.075(7) 0.050(5) 0.057(6) -0.007(4) 0.013(5) 0.003(5)

loop_
_atom_type_symbol
_atom_type_description
_atom_type_scat_dispersion_real
_atom_type_scat_dispersion_imag
_atom_type_scat_source
C C 0.0033 0.0016 'International Tables Vol C Tables 4.2.6.8 and 6.1.1.4'
H H 0.0000 0.0000 'International Tables Vol C Tables 4.2.6.8 and 6.1.1.4'
N N 0.0061 0.0033 'International Tables Vol C Tables 4.2.6.8 and 6.1.1.4'
O O 0.0106 0.0060 'International Tables Vol C Tables 4.2.6.8 and 6.1.1.4'
Cl Cl 0.1484 0.1585 'International Tables Vol C Tables 4.2.6.8 and 6.1.1.4'
Fe Fe 0.3463 0.8444 'International Tables Vol C Tables 4.2.6.8 and 6.1.1.4'

loop_
_geom_angle_atom_site_label_1
_geom_angle_atom_site_label_2
_geom_angle_atom_site_label_3
_geom_angle
_geom_angle_site_symmetry_1
_geom_angle_site_symmetry_3
_geom_angle_publ_flag
O1 Fe1 N2 176.4(2) . . ?
O1 Fe1 N1 100.9(3) . . ?
N2 Fe1 N1 76.3(3) . . ?
O1 Fe1 N5 94.2(2) . . ?
N2 Fe1 N5 88.6(3) . . ?
N1 Fe1 N5 101.4(3) . . ?
O1 Fe1 N4 94.1(3) . . ?
N2 Fe1 N4 84.3(3) . . ?
N1 Fe1 N4 102.4(3) . . ?
N5 Fe1 N4 152.7(3) . . ?
O1 Fe1 N3 103.1(2) . . ?
N2 Fe1 N3 79.7(3) . . ?
N1 Fe1 N3 155.9(3) . . ?
N5 Fe1 N3 75.4(3) . . ?
N4 Fe1 N3 77.4(3) . . ?
Fe1 O1 Fe1 174.9(5) . 2_655 ?
C1 N1 C5 115.9(9) . . ?
C1 N1 Fe1 127.2(7) . . ?
C5 N1 Fe1 116.9(6) . . ?
N1 C1 C2 124.2(11) . . ?
N1 C1 H1B 117.9 . . ?
C2 C1 H1B 117.9 . . ?
O3 Cl02 O6 115.9(7) . . ?
O3 Cl02 O5 106.4(13) . . ?
O6 Cl02 O5 100.5(9) . . ?
O3 Cl02 O4 115.5(8) . . ?
O6 Cl02 O4 115.2(6) . . ?
O5 Cl02 O4 100.2(10) . . ?
C10 N2 C6 122.8(8) . . ?
C10 N2 Fe1 119.7(6) . . ?
C6 N2 Fe1 117.5(6) . . ?
C3 C2 C1 119.0(11) . . ?
C3 C2 H2A 120.5 . . ?
C1 C2 H2A 120.5 . . ?
C11 N3 C12 110.9(7) . . ?
C11 N3 C18 110.6(7) . . ?
C12 N3 C18 111.3(7) . . ?
C11 N3 Fe1 109.9(5) . . ?
C12 N3 Fe1 106.8(5) . . ?
C18 N3 Fe1 107.1(5) . . ?
C2 C3 C4 119.7(11) . . ?
C2 C3 H3A 120.1 . . ?
C4 C3 H3A 120.1 . . ?
C17 N4 C13 119.4(8) . . ?
C17 N4 Fe1 126.5(6) . . ?
C13 N4 Fe1 114.2(6) . . ?
C5 C4 C9 119.6(10) . . ?
C5 C4 C3 117.2(11) . . ?
C9 C4 C3 123.3(10) . . ?
C19 N5 C23 116.8(8) . . ?
C19 N5 Fe1 116.4(6) . . ?
C23 N5 Fe1 126.8(6) . . ?
N1 C5 C4 123.9(9) . . ?
N1 C5 C6 116.0(9) . . ?
C4 C5 C6 120.0(10) . . ?
N2 C6 C7 128.6(9) . . ?
N2 C6 C5 113.1(8) . . ?
C7 C6 C5 118.3(9) . . ?
C6 C7 C8 120.4(11) . . ?
C6 C7 H7A 119.8 . . ?
C8 C7 H7A 119.8 . . ?
C9 C8 C7 121.7(12) . . ?
C9 C8 H8A 119.2 . . ?
C7 C8 H8A 119.2 . . ?
C8 C9 C4 119.9(11) . . ?
C8 C9 H9A 120.1 . . ?
C4 C9 H9A 120.1 . . ?
O2 C10 N2 128.9(9) . . ?
O2 C10 C11 117.3(9) . . ?
N2 C10 C11 113.8(8) . . ?
N3 C11 C10 116.7(7) . . ?
N3 C11 H11A 108.1 . . ?
C10 C11 H11A 108.1 . . ?
N3 C11 H11B 108.1 . . ?
C10 C11 H11B 108.1 . . ?
H11A C11 H11B 107.3 . . ?
N3 C12 C13 111.5(7) . . ?
N3 C12 H12A 109.3 . . ?
C13 C12 H12A 109.3 . . ?
N3 C12 H12B 109.3 . . ?
C13 C12 H12B 109.3 . . ?
H12A C12 H12B 108.0 . . ?
N4 C13 C14 120.2(9) . . ?
N4 C13 C12 116.1(7) . . ?
C14 C13 C12 123.7(8) . . ?
C15 C14 C13 120.8(10) . . ?
C15 C14 H14A 119.6 . . ?
C13 C14 H14A 119.6 . . ?
C14 C15 C16 118.7(9) . . ?
C14 C15 H15A 120.6 . . ?
C16 C15 H15A 120.6 . . ?
C17 C16 C15 118.5(10) . . ?
C17 C16 H16A 120.8 . . ?
C15 C16 H16A 120.8 . . ?
N4 C17 C16 122.4(10) . . ?
N4 C17 H17A 118.8 . . ?
C16 C17 H17A 118.8 . . ?
N3 C18 C19 108.3(7) . . ?
N3 C18 H18A 110.0 . . ?
C19 C18 H18A 110.0 . . ?
N3 C18 H18B 110.0 . . ?
C19 C18 H18B 110.0 . . ?
H18A C18 H18B 108.4 . . ?
N5 C19 C20 122.0(8) . . ?
N5 C19 C18 115.2(8) . . ?
C20 C19 C18 122.6(8) . . ?
C21 C20 C19 119.8(10) . . ?
C21 C20 H20A 120.1 . . ?
C19 C20 H20A 120.1 . . ?
C22 C21 C20 118.5(10) . . ?
C22 C21 H21A 120.7 . . ?
C20 C21 H21A 120.7 . . ?
C23 C22 C21 118.5(9) . . ?
C23 C22 H22A 120.7 . . ?
C21 C22 H22A 120.7 . . ?
N5 C23 C22 124.3(9) . . ?
N5 C23 H23A 117.9 . . ?
C22 C23 H23A 117.9 . . ?

loop_
_geom_bond_atom_site_label_1
_geom_bond_atom_site_label_2
_geom_bond_distance
_geom_bond_site_symmetry_2
_geom_bond_publ_flag
Fe1 O1 1.8093(16) . ?
Fe1 N2 2.090(7) . ?
Fe1 N1 2.094(8) . ?
Fe1 N5 2.144(7) . ?
Fe1 N4 2.182(7) . ?
Fe1 N3 2.193(7) . ?
N1 C1 1.333(11) . ?
N1 C5 1.366(11) . ?
C1 C2 1.423(14) . ?
C1 H1B 0.9300 . ?
Cl02 O3 1.297(10) . ?
Cl02 O6 1.407(8) . ?
Cl02 O5 1.418(15) . ?
Cl02 O4 1.429(10) . ?
O2 C10 1.237(10) . ?
N2 C10 1.348(11) . ?
N2 C6 1.396(11) . ?
C2 C3 1.342(15) . ?
C2 H2A 0.9300 . ?
N3 C11 1.476(11) . ?
N3 C12 1.480(10) . ?
N3 C18 1.487(11) . ?
C3 C4 1.419(14) . ?
C3 H3A 0.9300 . ?
N4 C17 1.342(11) . ?
N4 C13 1.352(10) . ?
C4 C5 1.411(13) . ?
C4 C9 1.414(15) . ?
N5 C19 1.345(10) . ?
N5 C23 1.354(11) . ?
C5 C6 1.437(13) . ?
C6 C7 1.400(12) . ?
C7 C8 1.402(14) . ?
C7 H7A 0.9300 . ?
C8 C9 1.368(15) . ?
C8 H8A 0.9300 . ?
C9 H9A 0.9300 . ?
C10 C11 1.538(13) . ?
C11 H11A 0.9700 . ?
C11 H11B 0.9700 . ?
C12 C13 1.513(11) . ?
C12 H12A 0.9700 . ?
C12 H12B 0.9700 . ?
C13 C14 1.378(11) . ?
C14 C15 1.375(13) . ?
C14 H14A 0.9300 . ?
C15 C16 1.384(14) . ?
C15 H15A 0.9300 . ?
C16 C17 1.381(13) . ?
C16 H16A 0.9300 . ?
C17 H17A 0.9300 . ?
C18 C19 1.494(12) . ?
C18 H18A 0.9700 . ?
C18 H18B 0.9700 . ?
C19 C20 1.387(12) . ?
C20 C21 1.384(13) . ?
C20 H20A 0.9300 . ?
C21 C22 1.377(14) . ?
C21 H21A 0.9300 . ?
C22 C23 1.368(13) . ?
C22 H22A 0.9300 . ?
C23 H23A 0.9300 . ?
